data_7107071
loop_
_publ_author_name
'Motoshi Tamura'
'Kiyoshi Tsuge'
'Asako Igashira-Kamiyama'
'Takumi Konno'

_publ_section_title
;
 A bis-bipyridine osmium(II) complex with an N,S-chelating
 2-aminoethanesulfinate: photoinduced conversion of amine to imine donor
 group by air oxidation
;
_journal_name_full Chem.Commun.
_journal_page_first 12464
_journal_paper_doi 10.1039/c1cc14342e
_journal_volume 47
_journal_year 2011
_chemical_formula_sum 'C22 H22 Cl2 N5 Na O10 Os S'
_chemical_formula_weight 832.60
_chemical_name_systematic
;
?
;
_space_group_IT_number 15
_symmetry_cell_setting monoclinic
_symmetry_space_group_name_Hall '-C 2yc'
_symmetry_space_group_name_H-M 'C 1 2/c 1'
_atom_sites_solution_hydrogens geom
_atom_sites_solution_primary direct
_atom_sites_solution_secondary difmap
_audit_creation_method SHELXL-97
_cell_angle_alpha 90.00
_cell_angle_beta 96.6130(10)
_cell_angle_gamma 90.00
_cell_formula_units_Z 8
_cell_length_a 9.5421(3)
_cell_length_b 16.8001(7)
_cell_length_c 34.0526(10)
_cell_measurement_reflns_used 19644
_cell_measurement_temperature 200(2)
_cell_measurement_theta_max 27.51
_cell_measurement_theta_min 3.02
_cell_volume 5422.6(3)
_computing_cell_refinement PROCESS-AUTO
_computing_data_collection PROCESS-AUTO
_computing_data_reduction 'Crystal Structure'
_computing_molecular_graphics 'Yadokari-XG 2009 (Wakita Nemoto et al., 2009)'
_computing_publication_material 'Yadokari-XG 2009 (Wakita,Nemoto et al., 2009)'
_computing_structure_refinement 'SHELXL-97 (Sheldrick, 1997)'
_computing_structure_solution 'SHELXS-97 (Sheldrick, 1990)'
_diffrn_ambient_temperature 200(2)
_diffrn_detector_area_resol_mean 10.00
_diffrn_measured_fraction_theta_full 0.998
_diffrn_measured_fraction_theta_max 0.998
_diffrn_measurement_device_type 'Rigaku R-AXIS RAPID'
_diffrn_measurement_method \w
_diffrn_radiation_monochromator graphite
_diffrn_radiation_source 'fine-focus sealed tube'
_diffrn_radiation_type MoK\a
_diffrn_radiation_wavelength 0.71075
_diffrn_reflns_av_R_equivalents 0.0623
_diffrn_reflns_av_sigmaI/netI 0.0521
_diffrn_reflns_limit_h_max 12
_diffrn_reflns_limit_h_min -12
_diffrn_reflns_limit_k_max 21
_diffrn_reflns_limit_k_min -21
_diffrn_reflns_limit_l_max 41
_diffrn_reflns_limit_l_min -44
_diffrn_reflns_number 26730
_diffrn_reflns_theta_full 27.48
_diffrn_reflns_theta_max 27.48
_diffrn_reflns_theta_min 3.02
_exptl_absorpt_coefficient_mu 5.059
_exptl_absorpt_correction_T_max 1.000
_exptl_absorpt_correction_T_min 0.349
_exptl_absorpt_correction_type multi-scan
_exptl_crystal_colour black
_exptl_crystal_density_diffrn 2.040
_exptl_crystal_density_method 'not measured'
_exptl_crystal_description platelet
_exptl_crystal_F_000 3248
_exptl_crystal_size_max 0.40
_exptl_crystal_size_mid 0.20
_exptl_crystal_size_min 0.01
_refine_diff_density_max 1.850
_refine_diff_density_min -1.915
_refine_diff_density_rms 0.179
_refine_ls_extinction_method none
_refine_ls_goodness_of_fit_ref 1.095
_refine_ls_hydrogen_treatment mixed
_refine_ls_matrix_type full
_refine_ls_number_parameters 379
_refine_ls_number_reflns 6220
_refine_ls_number_restraints 6
_refine_ls_restrained_S_all 1.096
_refine_ls_R_factor_all 0.0568
_refine_ls_R_factor_gt 0.0462
_refine_ls_shift/su_max 0.001
_refine_ls_shift/su_mean 0.000
_refine_ls_structure_factor_coef Fsqd
_refine_ls_weighting_details 'calc w=1/[\s^2^(Fo^2^)+(0.0547P)^2^+44.8078P] where P=(Fo^2^+2Fc^2^)/3'
_refine_ls_weighting_scheme calc
_refine_ls_wR_factor_gt 0.1179
_refine_ls_wR_factor_ref 0.1253
_reflns_number_gt 5150
_reflns_number_total 6220
_reflns_threshold_expression >2sigma(I)
_cod_data_source_file c1cc14342e.txt
_cod_data_source_block 1
_cod_original_sg_symbol_H-M C2/c
_cod_database_code 7107071

loop_
_symmetry_equiv_pos_as_xyz
'x, y, z'
'-x, y, -z+1/2'
'x+1/2, y+1/2, z'
'-x+1/2, y+1/2, -z+1/2'
'-x, -y, -z'
'x, -y, z-1/2'
'-x+1/2, -y+1/2, -z'
'x+1/2, -y+1/2, z-1/2'

loop_
_atom_site_label
_atom_site_type_symbol
_atom_site_fract_x
_atom_site_fract_y
_atom_site_fract_z
_atom_site_U_iso_or_equiv
_atom_site_adp_type
_atom_site_occupancy
_atom_site_symmetry_multiplicity
_atom_site_calc_flag
_atom_site_refinement_flags
_atom_site_disorder_assembly
_atom_site_disorder_group
Os1 Os 0.27018(3) 0.471084(14) 0.118883(7) 0.03067(10) Uani 1 1 d . . .
S1 S 0.45253(19) 0.47616(10) 0.16691(5) 0.0387(4) Uani 1 1 d . . .
O1 O 0.4422(7) 0.4228(4) 0.20094(17) 0.0652(17) Uani 1 1 d . . .
O2 O 0.5067(6) 0.5538(3) 0.18211(16) 0.0498(12) Uani 1 1 d . . .
N1 N 0.4313(7) 0.4654(4) 0.07933(18) 0.0380(13) Uani 1 1 d . . .
H1 H 0.422(8) 0.495(5) 0.058(3) 0.046 Uiso 1 1 d . . .
H2 H 0.428(9) 0.426(5) 0.067(2) 0.046 Uiso 1 1 d . . .
C1 C 0.5898(8) 0.4360(5) 0.1415(2) 0.0545(19) Uani 1 1 d . . .
H3 H 0.6831 0.4489 0.1560 0.065 Uiso 1 1 calc R . .
H4 H 0.5807 0.3774 0.1396 0.065 Uiso 1 1 calc R . .
C2 C 0.5769(8) 0.4717(5) 0.1013(3) 0.054(2) Uani 1 1 d . . .
H5 H 0.6445 0.4449 0.0856 0.065 Uiso 1 1 calc R . .
H6 H 0.6037 0.5286 0.1036 0.065 Uiso 1 1 calc R . .
N2 N 0.1204(6) 0.4705(3) 0.15817(15) 0.0326(11) Uani 1 1 d . . .
C3 C 0.0564(8) 0.5358(4) 0.1713(2) 0.0432(16) Uani 1 1 d . . .
H7 H 0.0839 0.5868 0.1630 0.052 Uiso 1 1 calc R . .
C4 C -0.0441(8) 0.5310(4) 0.1956(2) 0.0454(17) Uani 1 1 d . . .
H8 H -0.0859 0.5781 0.2044 0.054 Uiso 1 1 calc R . .
C5 C -0.0870(8) 0.4576(5) 0.2080(2) 0.0467(17) Uani 1 1 d . . .
H9 H -0.1590 0.4533 0.2250 0.056 Uiso 1 1 calc R . .
C6 C -0.0227(7) 0.3907(5) 0.1951(2) 0.0428(16) Uani 1 1 d . . .
H10 H -0.0502 0.3395 0.2032 0.051 Uiso 1 1 calc R . .
C7 C 0.0825(7) 0.3977(4) 0.17024(19) 0.0374(14) Uani 1 1 d . . .
C8 C 0.1596(7) 0.3303(4) 0.15549(19) 0.0344(13) Uani 1 1 d . . .
C9 C 0.1367(8) 0.2521(4) 0.1657(2) 0.0411(15) Uani 1 1 d . . .
H11 H 0.0692 0.2394 0.1832 0.049 Uiso 1 1 calc R . .
C10 C 0.2128(8) 0.1931(4) 0.1502(2) 0.0494(18) Uani 1 1 d . . .
H12 H 0.1992 0.1390 0.1570 0.059 Uiso 1 1 calc R . .
C11 C 0.3086(9) 0.2126(4) 0.1248(2) 0.0494(18) Uani 1 1 d . . .
H13 H 0.3620 0.1722 0.1139 0.059 Uiso 1 1 calc R . .
C12 C 0.3272(8) 0.2911(4) 0.1153(2) 0.0452(17) Uani 1 1 d . . .
H14 H 0.3930 0.3042 0.0974 0.054 Uiso 1 1 calc R . .
N3 N 0.2546(6) 0.3504(3) 0.13071(15) 0.0335(11) Uani 1 1 d . . .
N4 N 0.2461(6) 0.5895(3) 0.10316(17) 0.0369(12) Uani 1 1 d . . .
C13 C 0.3325(8) 0.6500(4) 0.1160(2) 0.0429(16) Uani 1 1 d . . .
H15 H 0.4132 0.6389 0.1342 0.051 Uiso 1 1 calc R . .
C14 C 0.3080(9) 0.7276(4) 0.1035(3) 0.054(2) Uani 1 1 d . . .
H16 H 0.3711 0.7686 0.1134 0.064 Uiso 1 1 calc R . .
C15 C 0.1933(9) 0.7457(5) 0.0772(2) 0.0522(19) Uani 1 1 d . . .
H17 H 0.1766 0.7987 0.0682 0.063 Uiso 1 1 calc R . .
C16 C 0.1027(9) 0.6851(4) 0.0641(2) 0.0489(18) Uani 1 1 d . . .
H18 H 0.0216 0.6960 0.0460 0.059 Uiso 1 1 calc R . .
C17 C 0.1308(7) 0.6076(4) 0.07750(18) 0.0352(14) Uani 1 1 d . . .
C18 C 0.0450(8) 0.5395(5) 0.0629(2) 0.0416(16) Uani 1 1 d . . .
C19 C -0.0868(8) 0.5460(5) 0.0403(2) 0.0491(18) Uani 1 1 d . . .
H19 H -0.1266 0.5969 0.0342 0.059 Uiso 1 1 calc R . .
C20 C -0.1578(9) 0.4789(6) 0.0272(2) 0.057(2) Uani 1 1 d . . .
H20 H -0.2481 0.4826 0.0123 0.069 Uiso 1 1 calc R . .
C21 C -0.0966(8) 0.4053(6) 0.0358(2) 0.0513(19) Uani 1 1 d . . .
H21 H -0.1413 0.3579 0.0255 0.062 Uiso 1 1 calc R . .
C22 C 0.0307(8) 0.4018(5) 0.0596(2) 0.0442(16) Uani 1 1 d . . .
H22 H 0.0710 0.3512 0.0662 0.053 Uiso 1 1 calc R . .
N5 N 0.1002(6) 0.4678(3) 0.07379(15) 0.0330(12) Uani 1 1 d . . .
Na1 Na 0.5000 0.3363(2) 0.2500 0.0468(9) Uani 1 2 d S . .
Na2 Na 0.5000 0.5784(3) 0.2500 0.0590(11) Uani 1 2 d S . .
O3 O 0.2631(8) 0.2871(4) 0.2518(2) 0.092(3) Uani 1 1 d D . .
Cl1A Cl 0.2815(5) 0.2194(3) 0.27628(13) 0.0423(10) Uiso 0.50 1 d P . 1
O4A O 0.258(3) 0.1274(15) 0.2570(7) 0.116(8) Uiso 0.50 1 d P . 1
O5A O 0.4192(16) 0.2136(9) 0.2906(4) 0.083(4) Uiso 0.50 1 d P . 1
O6A O 0.1936(16) 0.2159(9) 0.3067(4) 0.076(4) Uiso 0.50 1 d P . 1
Cl1B Cl 0.2495(5) 0.2060(3) 0.26895(14) 0.0508(12) Uiso 0.50 1 d P . 2
O4B O 0.2455(18) 0.1513(8) 0.2487(4) 0.068(4) Uiso 0.50 1 d PD . 2
O5B O 0.3052(17) 0.2157(10) 0.3090(4) 0.098(5) Uiso 0.50 1 d PD . 2
O6B O 0.0936(15) 0.2092(11) 0.2685(5) 0.111(6) Uiso 0.50 1 d PD . 2
Cl2 Cl 0.0360(2) 0.15615(11) 0.01553(6) 0.0503(4) Uani 1 1 d . . .
O7 O 0.1097(11) 0.1616(5) -0.0176(3) 0.116(3) Uani 1 1 d . A .
O8A O 0.0176(14) 0.2389(8) 0.0267(4) 0.072(3) Uiso 0.50 1 d P A 1
O9A O 0.1139(17) 0.1175(11) 0.0487(5) 0.083(4) Uiso 0.50 1 d P A 1
O10A O -0.094(2) 0.1164(14) 0.0099(6) 0.121(6) Uiso 0.50 1 d P A 1
O8B O -0.1000(19) 0.1929(12) 0.0120(5) 0.100(5) Uiso 0.50 1 d P A 2
O9B O 0.124(2) 0.1713(13) 0.0499(5) 0.104(5) Uiso 0.50 1 d P A 2
O10B O 0.002(2) 0.0695(11) 0.0138(5) 0.102(5) Uiso 0.50 1 d P A 2

loop_
_atom_site_aniso_label
_atom_site_aniso_U_11
_atom_site_aniso_U_22
_atom_site_aniso_U_33
_atom_site_aniso_U_23
_atom_site_aniso_U_13
_atom_site_aniso_U_12
Os1 0.03401(16) 0.02531(14) 0.03277(15) 0.00313(9) 0.00413(10) -0.00121(9)
S1 0.0406(9) 0.0335(9) 0.0404(9) 0.0025(6) -0.0015(7) -0.0015(7)
O1 0.069(4) 0.064(4) 0.058(3) 0.021(3) -0.015(3) -0.011(3)
O2 0.057(3) 0.040(3) 0.050(3) -0.003(2) -0.005(2) -0.002(2)
N1 0.042(3) 0.043(3) 0.031(3) 0.005(2) 0.012(3) 0.000(3)
C1 0.046(4) 0.059(5) 0.057(5) -0.003(4) 0.003(4) 0.007(4)
C2 0.032(4) 0.069(6) 0.067(5) 0.003(4) 0.031(4) 0.004(3)
N2 0.042(3) 0.034(3) 0.020(2) 0.0002(19) 0.000(2) 0.002(2)
C3 0.048(4) 0.034(4) 0.046(4) -0.002(3) 0.000(3) 0.005(3)
C4 0.042(4) 0.047(4) 0.049(4) -0.004(3) 0.014(3) 0.003(3)
C5 0.037(4) 0.066(5) 0.040(4) 0.001(3) 0.013(3) -0.001(3)
C6 0.037(4) 0.048(4) 0.045(4) 0.003(3) 0.012(3) -0.007(3)
C7 0.042(4) 0.032(3) 0.037(3) 0.001(2) 0.000(3) 0.001(3)
C8 0.037(3) 0.028(3) 0.037(3) 0.003(2) 0.001(3) -0.008(3)
C9 0.044(4) 0.032(3) 0.048(4) 0.010(3) 0.007(3) -0.005(3)
C10 0.053(4) 0.027(3) 0.068(5) 0.008(3) 0.006(4) -0.005(3)
C11 0.054(4) 0.030(4) 0.066(5) -0.007(3) 0.014(4) -0.001(3)
C12 0.056(4) 0.030(4) 0.053(4) -0.002(3) 0.018(3) -0.001(3)
N3 0.041(3) 0.029(3) 0.032(3) 0.000(2) 0.005(2) -0.003(2)
N4 0.042(3) 0.030(3) 0.042(3) 0.001(2) 0.018(2) 0.004(2)
C13 0.048(4) 0.033(4) 0.048(4) 0.006(3) 0.009(3) 0.001(3)
C14 0.068(5) 0.030(4) 0.063(5) 0.010(3) 0.008(4) -0.002(4)
C15 0.063(5) 0.033(4) 0.062(5) 0.016(3) 0.014(4) 0.008(3)
C16 0.055(4) 0.041(4) 0.052(4) 0.012(3) 0.011(4) 0.012(3)
C17 0.033(3) 0.046(4) 0.029(3) 0.005(3) 0.010(3) 0.005(3)
C18 0.038(4) 0.052(4) 0.036(4) 0.001(3) 0.008(3) 0.005(3)
C19 0.039(4) 0.066(5) 0.041(4) 0.011(3) -0.001(3) 0.008(4)
C20 0.042(4) 0.090(7) 0.041(4) 0.007(4) 0.006(3) -0.004(4)
C21 0.042(4) 0.073(6) 0.039(4) -0.002(4) 0.003(3) -0.018(4)
C22 0.052(4) 0.045(4) 0.036(3) 0.002(3) 0.009(3) -0.007(3)
N5 0.031(3) 0.044(3) 0.024(2) 0.001(2) 0.003(2) -0.005(2)
Na1 0.049(2) 0.034(2) 0.056(2) 0.000 0.0007(19) 0.000
Na2 0.067(3) 0.064(3) 0.047(2) 0.000 0.010(2) 0.000
O3 0.090(6) 0.092(6) 0.091(5) 0.037(4) 0.003(4) -0.019(5)
Cl2 0.0588(11) 0.0382(9) 0.0525(10) 0.0021(7) 0.0003(9) 0.0047(8)
O7 0.180(10) 0.091(6) 0.089(6) -0.019(5) 0.068(6) -0.036(6)

loop_
_atom_type_symbol
_atom_type_description
_atom_type_scat_dispersion_real
_atom_type_scat_dispersion_imag
_atom_type_scat_source
C C 0.0033 0.0016 'International Tables Vol C Tables 4.2.6.8 and 6.1.1.4'
H H 0.0000 0.0000 'International Tables Vol C Tables 4.2.6.8 and 6.1.1.4'
O O 0.0106 0.0060 'International Tables Vol C Tables 4.2.6.8 and 6.1.1.4'
N N 0.0061 0.0033 'International Tables Vol C Tables 4.2.6.8 and 6.1.1.4'
Os Os -1.2165 7.6030 'International Tables Vol C Tables 4.2.6.8 and 6.1.1.4'
S S 0.1246 0.1234 'International Tables Vol C Tables 4.2.6.8 and 6.1.1.4'
Cl Cl 0.1484 0.1585 'International Tables Vol C Tables 4.2.6.8 and 6.1.1.4'
Na Na 0.0362 0.0249 'International Tables Vol C Tables 4.2.6.8 and 6.1.1.4'

loop_
_geom_angle_atom_site_label_1
_geom_angle_atom_site_label_2
_geom_angle_atom_site_label_3
_geom_angle
_geom_angle_site_symmetry_1
_geom_angle_site_symmetry_3
N4 Os1 N2 96.2(2) . .
N4 Os1 N3 169.2(2) . .
N2 Os1 N3 78.4(2) . .
N4 Os1 N5 77.4(2) . .
N2 Os1 N5 86.6(2) . .
N3 Os1 N5 92.9(2) . .
N4 Os1 N1 86.9(2) . .
N2 Os1 N1 176.7(2) . .
N3 Os1 N1 98.6(2) . .
N5 Os1 N1 95.1(2) . .
N4 Os1 S1 101.86(17) . .
N2 Os1 S1 93.68(15) . .
N3 Os1 S1 87.86(15) . .
N5 Os1 S1 179.28(15) . .
N1 Os1 S1 84.74(18) . .
O2 S1 O1 108.3(3) . .
O2 S1 C1 104.9(4) . .
O1 S1 C1 105.7(4) . .
O2 S1 Os1 120.0(2) . .
O1 S1 Os1 115.6(2) . .
C1 S1 Os1 100.5(3) . .
O1 S1 Na2 70.0(3) . .
C1 S1 Na2 125.3(3) . .
Os1 S1 Na2 131.50(8) . .
S1 O1 Na1 161.4(4) . .
S1 O2 Na2 116.8(3) . .
C2 N1 Os1 111.8(4) . .
C2 N1 H1 112(5) . .
Os1 N1 H1 119(6) . .
C2 N1 H2 108(6) . .
Os1 N1 H2 112(6) . .
H1 N1 H2 92(8) . .
C2 C1 S1 107.9(6) . .
C2 C1 H3 110.1 . .
S1 C1 H3 110.1 . .
C2 C1 H4 110.1 . .
S1 C1 H4 110.1 . .
H3 C1 H4 108.4 . .
C1 C2 N1 113.8(6) . .
C1 C2 H5 108.8 . .
N1 C2 H5 108.8 . .
C1 C2 H6 108.8 . .
N1 C2 H6 108.8 . .
H5 C2 H6 107.7 . .
C7 N2 C3 118.9(6) . .
C7 N2 Os1 115.5(4) . .
C3 N2 Os1 125.5(5) . .
C4 C3 N2 122.5(7) . .
C4 C3 H7 118.7 . .
N2 C3 H7 118.7 . .
C3 C4 C5 120.1(7) . .
C3 C4 H8 120.0 . .
C5 C4 H8 120.0 . .
C6 C5 C4 118.2(7) . .
C6 C5 H9 120.9 . .
C4 C5 H9 120.9 . .
C5 C6 C7 120.3(7) . .
C5 C6 H10 119.8 . .
C7 C6 H10 119.8 . .
N2 C7 C6 120.0(6) . .
N2 C7 C8 115.5(6) . .
C6 C7 C8 124.5(6) . .
N3 C8 C9 122.1(6) . .
N3 C8 C7 114.7(5) . .
C9 C8 C7 123.2(6) . .
C10 C9 C8 119.0(7) . .
C10 C9 H11 120.5 . .
C8 C9 H11 120.5 . .
C11 C10 C9 119.5(7) . .
C11 C10 H12 120.3 . .
C9 C10 H12 120.3 . .
C10 C11 C12 119.6(7) . .
C10 C11 H13 120.2 . .
C12 C11 H13 120.2 . .
N3 C12 C11 121.9(7) . .
N3 C12 H14 119.1 . .
C11 C12 H14 119.1 . .
C8 N3 C12 118.0(6) . .
C8 N3 Os1 115.7(4) . .
C12 N3 Os1 126.3(5) . .
C13 N4 C17 117.3(6) . .
C13 N4 Os1 126.6(5) . .
C17 N4 Os1 116.1(5) . .
N4 C13 C14 122.4(7) . .
N4 C13 H15 118.8 . .
C14 C13 H15 118.8 . .
C15 C14 C13 120.3(8) . .
C15 C14 H16 119.8 . .
C13 C14 H16 119.8 . .
C14 C15 C16 118.4(7) . .
C14 C15 H17 120.8 . .
C16 C15 H17 120.8 . .
C15 C16 C17 119.5(7) . .
C15 C16 H18 120.2 . .
C17 C16 H18 120.2 . .
N4 C17 C16 122.0(7) . .
N4 C17 C18 115.1(6) . .
C16 C17 C18 122.7(6) . .
N5 C18 C19 121.2(7) . .
N5 C18 C17 114.8(6) . .
C19 C18 C17 124.0(7) . .
C20 C19 C18 119.8(8) . .
C20 C19 H19 120.1 . .
C18 C19 H19 120.1 . .
C19 C20 C21 119.1(8) . .
C19 C20 H20 120.4 . .
C21 C20 H20 120.4 . .
C22 C21 C20 118.9(8) . .
C22 C21 H21 120.6 . .
C20 C21 H21 120.6 . .
N5 C22 C21 122.5(7) . .
N5 C22 H22 118.7 . .
C21 C22 H22 118.7 . .
C18 N5 C22 118.3(6) . .
C18 N5 Os1 114.9(4) . .
C22 N5 Os1 126.0(5) . .
O1 Na1 O1 98.8(4) . 2_655
O1 Na1 O3 110.8(3) . 2_655
O1 Na1 O3 95.2(2) 2_655 2_655
O1 Na1 O3 95.2(2) . .
O1 Na1 O3 110.8(3) 2_655 .
O3 Na1 O3 140.0(4) 2_655 .
O1 Na1 O5A 100.2(4) . 2_655
O1 Na1 O5A 146.7(4) 2_655 2_655
O3 Na1 O5A 52.4(4) 2_655 2_655
O3 Na1 O5A 94.4(4) . 2_655
O1 Na1 O5A 146.7(4) . .
O1 Na1 O5A 100.2(4) 2_655 .
O3 Na1 O5A 94.4(4) 2_655 .
O3 Na1 O5A 52.4(4) . .
O5A Na1 O5A 77.7(7) 2_655 .
O1 Na1 Cl1A 121.07(18) . .
O1 Na1 Cl1A 108.4(2) 2_655 .
O3 Na1 Cl1A 117.3(3) 2_655 .
O3 Na1 Cl1A 26.47(18) . .
O5A Na1 Cl1A 84.4(4) 2_655 .
O5A Na1 Cl1A 26.0(3) . .
O1 Na1 Cl1A 108.4(2) . 2_655
O1 Na1 Cl1A 121.07(18) 2_655 2_655
O3 Na1 Cl1A 26.46(18) 2_655 2_655
O3 Na1 Cl1A 117.3(3) . 2_655
O5A Na1 Cl1A 26.0(3) 2_655 2_655
O5A Na1 Cl1A 84.4(4) . 2_655
Cl1A Na1 Cl1A 100.52(19) . 2_655
O1 Na1 Na2 49.42(19) . .
O1 Na1 Na2 49.42(19) 2_655 .
O3 Na1 Na2 110.0(2) 2_655 .
O3 Na1 Na2 110.0(2) . .
O5A Na1 Na2 141.2(3) 2_655 .
O5A Na1 Na2 141.2(3) . .
Cl1A Na1 Na2 129.74(10) . .
Cl1A Na1 Na2 129.74(10) 2_655 .
O2 Na2 O2 159.9(4) . 2_655
O2 Na2 O6B 111.2(4) . 3
O2 Na2 O6B 87.4(4) 2_655 3
O2 Na2 O6B 87.4(4) . 4
O2 Na2 O6B 111.2(4) 2_655 4
O6B Na2 O6B 50.3(8) 3 4
O2 Na2 O4A 90.8(5) . 3
O2 Na2 O4A 95.7(5) 2_655 3
O6B Na2 O4A 50.8(7) 3 3
O6B Na2 O4A 93.0(7) 4 3
O2 Na2 O4A 95.7(5) . 4
O2 Na2 O4A 90.8(5) 2_655 4
O6B Na2 O4A 93.0(7) 3 4
O6B Na2 O4A 50.8(7) 4 4
O4A Na2 O4A 142.7(12) 3 4
O2 Na2 O4B 102.8(4) . 4
O2 Na2 O4B 86.6(3) 2_655 4
O6B Na2 O4B 82.9(5) 3 4
O6B Na2 O4B 44.4(5) 4 4
O4A Na2 O4B 133.3(7) 3 4
O4A Na2 O4B 10.8(7) 4 4
O2 Na2 O4B 86.6(3) . 3
O2 Na2 O4B 102.8(4) 2_655 3
O6B Na2 O4B 44.4(5) 3 3
O6B Na2 O4B 82.9(5) 4 3
O4A Na2 O4B 10.8(7) 3 3
O4A Na2 O4B 133.3(7) 4 3
O4B Na2 O4B 124.9(7) 4 3
O2 Na2 Cl1B 102.14(18) . 3
O2 Na2 Cl1B 91.32(17) 2_655 3
O6B Na2 Cl1B 26.1(4) 3 3
O6B Na2 Cl1B 71.9(4) 4 3
O4A Na2 Cl1B 24.7(6) 3 3
O4A Na2 Cl1B 118.8(6) 4 3
O4B Na2 Cl1B 108.9(4) 4 3
O4B Na2 Cl1B 19.7(3) 3 3
O2 Na2 Cl1B 91.32(17) . 4
O2 Na2 Cl1B 102.14(18) 2_655 4
O6B Na2 Cl1B 71.9(4) 3 4
O6B Na2 Cl1B 26.1(4) 4 4
O4A Na2 Cl1B 118.8(6) 3 4
O4A Na2 Cl1B 24.7(6) 4 4
O4B Na2 Cl1B 19.7(3) 4 4
O4B Na2 Cl1B 108.9(4) 3 4
Cl1B Na2 Cl1B 96.3(2) 3 4
O2 Na2 S1 23.56(14) . .
O2 Na2 S1 137.3(2) 2_655 .
O6B Na2 S1 134.8(4) 3 .
O6B Na2 S1 103.8(4) 4 .
O4A Na2 S1 106.3(5) 3 .
O4A Na2 S1 93.0(5) 4 .
O4B Na2 S1 102.8(3) 4 .
O4B Na2 S1 105.1(3) 3 .
Cl1B Na2 S1 123.05(9) 3 .
Cl1B Na2 S1 98.62(9) 4 .
O2 Na2 S1 137.3(2) . 2_655
O2 Na2 S1 23.56(14) 2_655 2_655
O6B Na2 S1 103.8(4) 3 2_655
O6B Na2 S1 134.8(4) 4 2_655
O4A Na2 S1 93.0(5) 3 2_655
O4A Na2 S1 106.3(5) 4 2_655
O4B Na2 S1 105.1(3) 4 2_655
O4B Na2 S1 102.8(3) 3 2_655
Cl1B Na2 S1 98.62(9) 3 2_655
Cl1B Na2 S1 123.05(9) 4 2_655
S1 Na2 S1 117.21(16) . 2_655
Cl1A O3 Na1 103.8(4) . .
Cl1B O3 Na1 116.5(5) . .
O5A Cl1A O6A 111.6(9) . .
O5A Cl1A O3 108.7(8) . .
O6A Cl1A O3 115.2(7) . .
O5A Cl1A O4A 99.1(11) . .
O6A Cl1A O4A 100.6(11) . .
O3 Cl1A O4A 120.6(9) . .
O5A Cl1A Na1 59.1(7) . .
O6A Cl1A Na1 136.3(7) . .
O3 Cl1A Na1 49.7(3) . .
O4A Cl1A Na1 122.6(9) . .
Cl1A O4A Na2 114.5(12) . 3_445
Cl1A O5A Na1 94.9(8) . .
O4B Cl1B O5B 130.8(11) . .
O4B Cl1B O6B 93.4(12) . .
O5B Cl1B O6B 105.7(9) . .
O4B Cl1B O3 119.7(9) . .
O5B Cl1B O3 103.4(8) . .
O6B Cl1B O3 95.4(8) . .
O4B Cl1B Na2 51.1(9) . 3_445
O5B Cl1B Na2 117.2(7) . 3_445
O6B Cl1B Na2 46.0(7) . 3_445
O3 Cl1B Na2 128.8(4) . 3_445
Cl1B O4B Na2 109.2(11) . 3_445
Cl1B O6B Na2 107.9(10) . 3_445
O9B Cl2 O10A 130.1(12) . .
O9B Cl2 O7 111.1(9) . .
O10A Cl2 O7 116.0(9) . .
O9B Cl2 O8B 116.5(11) . .
O10A Cl2 O8B 54.2(11) . .
O7 Cl2 O8B 116.1(8) . .
O10A Cl2 O9A 105.2(11) . .
O7 Cl2 O9A 113.7(8) . .
O8B Cl2 O9A 130.1(9) . .
O9B Cl2 O8A 71.5(10) . .
O10A Cl2 O8A 111.1(11) . .
O7 Cl2 O8A 103.5(6) . .
O8B Cl2 O8A 58.3(9) . .
O9A Cl2 O8A 107.1(9) . .
O9B Cl2 O10B 108.6(11) . .
O10A Cl2 O10B 49.1(10) . .
O7 Cl2 O10B 99.1(8) . .
O8B Cl2 O10B 103.3(10) . .
O9A Cl2 O10B 71.2(10) . .
O8A Cl2 O10B 155.5(9) . .

loop_
_geom_bond_atom_site_label_1
_geom_bond_atom_site_label_2
_geom_bond_distance
_geom_bond_site_symmetry_2
Os1 N4 2.066(5) .
Os1 N2 2.067(6) .
Os1 N3 2.076(5) .
Os1 N5 2.102(5) .
Os1 N1 2.160(6) .
Os1 S1 2.2481(18) .
S1 O2 1.476(6) .
S1 O1 1.477(6) .
S1 C1 1.784(8) .
S1 Na2 3.296(3) .
O1 Na1 2.236(6) .
O2 Na2 2.356(5) .
N1 C2 1.503(11) .
N1 H1 0.87(9) .
N1 H2 0.79(8) .
C1 C2 1.487(12) .
C1 H3 0.9900 .
C1 H4 0.9900 .
C2 H5 0.9900 .
C2 H6 0.9900 .
N2 C7 1.352(8) .
N2 C3 1.357(9) .
C3 C4 1.339(11) .
C3 H7 0.9500 .
C4 C5 1.380(11) .
C4 H8 0.9500 .
C5 C6 1.377(11) .
C5 H9 0.9500 .
C6 C7 1.390(9) .
C6 H10 0.9500 .
C7 C8 1.471(9) .
C8 N3 1.351(8) .
C8 C9 1.382(9) .
C9 C10 1.370(10) .
C9 H11 0.9500 .
C10 C11 1.367(11) .
C10 H12 0.9500 .
C11 C12 1.375(10) .
C11 H13 0.9500 .
C12 N3 1.353(9) .
C12 H14 0.9500 .
N4 C13 1.350(9) .
N4 C17 1.359(9) .
C13 C14 1.382(10) .
C13 H15 0.9500 .
C14 C15 1.366(12) .
C14 H16 0.9500 .
C15 C16 1.376(11) .
C15 H17 0.9500 .
C16 C17 1.397(10) .
C16 H18 0.9500 .
C17 C18 1.460(10) .
C18 N5 1.349(9) .
C18 C19 1.402(10) .
C19 C20 1.364(12) .
C19 H19 0.9500 .
C20 C21 1.385(12) .
C20 H20 0.9500 .
C21 C22 1.382(11) .
C21 H21 0.9500 .
C22 N5 1.352(9) .
C22 H22 0.9500 .
Na1 O1 2.236(6) 2_655
Na1 O3 2.414(7) 2_655
Na1 O3 2.414(7) .
Na1 O5A 2.645(16) 2_655
Na1 O5A 2.645(16) .
Na1 Cl1A 3.072(5) .
Na1 Cl1A 3.072(5) 2_655
Na1 Na2 4.067(6) .
Na2 O2 2.356(5) 2_655
Na2 O6B 2.429(18) 3
Na2 O6B 2.429(18) 4
Na2 O4A 2.58(3) 3
Na2 O4A 2.58(3) 4
Na2 O4B 2.649(16) 4
Na2 O4B 2.649(16) 3
Na2 Cl1B 3.214(7) 3
Na2 Cl1B 3.214(6) 4
Na2 S1 3.296(3) 2_655
O3 Cl1A 1.410(7) .
O3 Cl1B 1.494(8) .
Cl1A O5A 1.352(16) .
Cl1A O6A 1.408(15) .
Cl1A O4A 1.68(3) .
O4A Na2 2.58(3) 3_445
Cl1B O4B 1.147(13) .
Cl1B O5B 1.416(13) .
Cl1B O6B 1.487(15) .
Cl1B Na2 3.214(6) 3_445
O4B Na2 2.649(16) 3_445
O6B Na2 2.429(18) 3_445
Cl2 O9B 1.380(19) .
Cl2 O10A 1.40(2) .
Cl2 O7 1.400(8) .
Cl2 O8B 1.430(18) .
Cl2 O9A 1.435(16) .
Cl2 O8A 1.458(14) .
Cl2 O10B 1.490(19) .

loop_
_geom_hbond_atom_site_label_D
_geom_hbond_atom_site_label_H
_geom_hbond_atom_site_label_A
_geom_hbond_distance_DH
_geom_hbond_distance_HA
_geom_hbond_distance_DA
_geom_hbond_angle_DHA
_geom_hbond_site_symmetry_A
N1 H1 O10B 0.87(9) 2.17(9) 2.973(19) 153(7) 3
N1 H2 O7 0.79(8) 2.23(8) 2.989(10) 163(8) 7
N1 H1 O10A 0.87(9) 2.61(9) 3.46(2) 163(8) 3

loop_
_geom_torsion_atom_site_label_1
_geom_torsion_atom_site_label_2
_geom_torsion_atom_site_label_3
_geom_torsion_atom_site_label_4
_geom_torsion
_geom_torsion_site_symmetry_1
_geom_torsion_site_symmetry_4
N4 Os1 S1 O2 8.1(3) . .
N2 Os1 S1 O2 -89.1(3) . .
N3 Os1 S1 O2 -167.3(3) . .
N1 Os1 S1 O2 93.8(3) . .
N4 Os1 S1 O1 140.7(4) . .
N2 Os1 S1 O1 43.6(4) . .
N3 Os1 S1 O1 -34.7(4) . .
N1 Os1 S1 O1 -133.6(4) . .
N4 Os1 S1 C1 -106.1(3) . .
N2 Os1 S1 C1 156.8(3) . .
N3 Os1 S1 C1 78.5(3) . .
N1 Os1 S1 C1 -20.4(4) . .
N4 Os1 S1 Na2 55.50(19) . .
N2 Os1 S1 Na2 -41.63(19) . .
N3 Os1 S1 Na2 -119.87(19) . .
N1 Os1 S1 Na2 141.2(2) . .
O2 S1 O1 Na1 -84.2(14) . .
C1 S1 O1 Na1 27.8(14) . .
Os1 S1 O1 Na1 137.9(12) . .
Na2 S1 O1 Na1 -94.7(13) . .
O1 S1 O2 Na2 -15.5(5) . .
C1 S1 O2 Na2 -128.0(4) . .
Os1 S1 O2 Na2 120.2(2) . .
N4 Os1 N1 C2 99.3(5) . .
N3 Os1 N1 C2 -89.9(5) . .
N5 Os1 N1 C2 176.4(5) . .
S1 Os1 N1 C2 -2.9(5) . .
O2 S1 C1 C2 -82.2(6) . .
O1 S1 C1 C2 163.4(6) . .
Os1 S1 C1 C2 42.9(6) . .
Na2 S1 C1 C2 -120.3(5) . .
S1 C1 C2 N1 -51.3(9) . .
Os1 N1 C2 C1 32.5(8) . .
N4 Os1 N2 C7 167.8(5) . .
N3 Os1 N2 C7 -2.8(4) . .
N5 Os1 N2 C7 90.8(5) . .
S1 Os1 N2 C7 -89.8(4) . .
N4 Os1 N2 C3 -10.1(6) . .
N3 Os1 N2 C3 179.3(6) . .
N5 Os1 N2 C3 -87.1(6) . .
S1 Os1 N2 C3 92.3(5) . .
C7 N2 C3 C4 -0.6(11) . .
Os1 N2 C3 C4 177.3(6) . .
N2 C3 C4 C5 -0.5(12) . .
C3 C4 C5 C6 0.8(12) . .
C4 C5 C6 C7 -0.1(11) . .
C3 N2 C7 C6 1.3(10) . .
Os1 N2 C7 C6 -176.8(5) . .
C3 N2 C7 C8 -178.4(6) . .
Os1 N2 C7 C8 3.5(7) . .
C5 C6 C7 N2 -1.0(11) . .
C5 C6 C7 C8 178.7(7) . .
N2 C7 C8 N3 -2.2(9) . .
C6 C7 C8 N3 178.1(6) . .
N2 C7 C8 C9 178.3(6) . .
C6 C7 C8 C9 -1.3(11) . .
N3 C8 C9 C10 0.0(11) . .
C7 C8 C9 C10 179.4(7) . .
C8 C9 C10 C11 -0.5(12) . .
C9 C10 C11 C12 0.0(12) . .
C10 C11 C12 N3 0.9(13) . .
C9 C8 N3 C12 0.9(10) . .
C7 C8 N3 C12 -178.6(6) . .
C9 C8 N3 Os1 179.3(5) . .
C7 C8 N3 Os1 -0.2(7) . .
C11 C12 N3 C8 -1.3(11) . .
C11 C12 N3 Os1 -179.5(6) . .
N4 Os1 N3 C8 -59.2(12) . .
N2 Os1 N3 C8 1.5(4) . .
N5 Os1 N3 C8 -84.3(5) . .
N1 Os1 N3 C8 -179.9(5) . .
S1 Os1 N3 C8 95.7(4) . .
N4 Os1 N3 C12 119.0(11) . .
N2 Os1 N3 C12 179.8(6) . .
N5 Os1 N3 C12 93.9(6) . .
N1 Os1 N3 C12 -1.6(6) . .
S1 Os1 N3 C12 -86.0(6) . .
N2 Os1 N4 C13 102.5(5) . .
N3 Os1 N4 C13 161.8(10) . .
N5 Os1 N4 C13 -172.5(6) . .
N1 Os1 N4 C13 -76.6(6) . .
S1 Os1 N4 C13 7.4(6) . .
N2 Os1 N4 C17 -77.1(4) . .
N3 Os1 N4 C17 -17.8(13) . .
N5 Os1 N4 C17 8.0(4) . .
N1 Os1 N4 C17 103.8(5) . .
S1 Os1 N4 C17 -172.2(4) . .
C17 N4 C13 C14 -0.8(10) . .
Os1 N4 C13 C14 179.6(6) . .
N4 C13 C14 C15 -0.3(12) . .
C13 C14 C15 C16 1.0(12) . .
C14 C15 C16 C17 -0.7(12) . .
C13 N4 C17 C16 1.2(9) . .
Os1 N4 C17 C16 -179.2(5) . .
C13 N4 C17 C18 176.9(6) . .
Os1 N4 C17 C18 -3.5(7) . .
C15 C16 C17 N4 -0.4(11) . .
C15 C16 C17 C18 -175.8(7) . .
N4 C17 C18 N5 -6.6(8) . .
C16 C17 C18 N5 169.1(6) . .
N4 C17 C18 C19 171.7(7) . .
C16 C17 C18 C19 -12.6(11) . .
N5 C18 C19 C20 -3.5(11) . .
C17 C18 C19 C20 178.3(7) . .
C18 C19 C20 C21 -1.3(12) . .
C19 C20 C21 C22 4.0(11) . .
C20 C21 C22 N5 -2.2(11) . .
C19 C18 N5 C22 5.4(10) . .
C17 C18 N5 C22 -176.3(5) . .
C19 C18 N5 Os1 -165.0(6) . .
C17 C18 N5 Os1 13.3(7) . .
C21 C22 N5 C18 -2.5(10) . .
C21 C22 N5 Os1 166.7(5) . .
N4 Os1 N5 C18 -11.6(5) . .
N2 Os1 N5 C18 85.5(5) . .
N3 Os1 N5 C18 163.7(5) . .
N1 Os1 N5 C18 -97.3(5) . .
N4 Os1 N5 C22 178.9(6) . .
N2 Os1 N5 C22 -84.0(6) . .
N3 Os1 N5 C22 -5.8(6) . .
N1 Os1 N5 C22 93.2(6) . .
S1 O1 Na1 O1 92.4(13) . 2_655
S1 O1 Na1 O3 -6.7(14) . 2_655
S1 O1 Na1 O3 -155.7(13) . .
S1 O1 Na1 O5A -60.2(14) . 2_655
S1 O1 Na1 O5A -143.3(12) . .
S1 O1 Na1 Cl1A -149.8(12) . .
S1 O1 Na1 Cl1A -34.7(14) . 2_655
S1 O1 Na1 Na2 92.4(13) . .
S1 O2 Na2 O2 23.6(3) . 2_655
S1 O2 Na2 O6B -179.9(5) . 3
S1 O2 Na2 O6B -134.6(5) . 4
S1 O2 Na2 O4A 132.4(7) . 3
S1 O2 Na2 O4A -84.4(7) . 4
S1 O2 Na2 O4B -92.7(5) . 4
S1 O2 Na2 O4B 142.3(5) . 3
S1 O2 Na2 Cl1B 154.5(3) . 3
S1 O2 Na2 Cl1B -108.8(3) . 4
S1 O2 Na2 S1 37.2(5) . 2_655
O1 S1 Na2 O2 164.4(5) . .
C1 S1 Na2 O2 68.9(5) . .
Os1 S1 Na2 O2 -88.7(4) . .
O2 S1 Na2 O2 -168.3(2) . 2_655
O1 S1 Na2 O2 -3.9(3) . 2_655
C1 S1 Na2 O2 -99.4(4) . 2_655
Os1 S1 Na2 O2 103.0(2) . 2_655
O2 S1 Na2 O6B 0.1(7) . 3
O1 S1 Na2 O6B 164.5(6) . 3
C1 S1 Na2 O6B 69.1(7) . 3
Os1 S1 Na2 O6B -88.6(5) . 3
O2 S1 Na2 O6B 47.1(5) . 4
O1 S1 Na2 O6B -148.6(5) . 4
C1 S1 Na2 O6B 116.0(5) . 4
Os1 S1 Na2 O6B -41.7(4) . 4
O2 S1 Na2 O4A -50.3(7) . 3
O1 S1 Na2 O4A 114.0(7) . 3
C1 S1 Na2 O4A 18.6(7) . 3
Os1 S1 Na2 O4A -139.1(6) . 3
O2 S1 Na2 O4A 97.3(7) . 4
O1 S1 Na2 O4A -98.3(6) . 4
C1 S1 Na2 O4A 166.3(7) . 4
Os1 S1 Na2 O4A 8.6(6) . 4
O2 S1 Na2 O4B 92.8(5) . 4
O1 S1 Na2 O4B -102.9(4) . 4
C1 S1 Na2 O4B 161.7(5) . 4
Os1 S1 Na2 O4B 4.0(4) . 4
O2 S1 Na2 O4B -39.2(5) . 3
O1 S1 Na2 O4B 125.2(5) . 3
C1 S1 Na2 O4B 29.7(5) . 3
Os1 S1 Na2 O4B -127.9(4) . 3
O2 S1 Na2 Cl1B -30.2(4) . 3
O1 S1 Na2 Cl1B 134.2(3) . 3
C1 S1 Na2 Cl1B 38.8(4) . 3
Os1 S1 Na2 Cl1B -118.89(14) . 3
O2 S1 Na2 Cl1B 73.2(4) . 4
O1 S1 Na2 Cl1B -122.5(3) . 4
C1 S1 Na2 Cl1B 142.1(4) . 4
Os1 S1 Na2 Cl1B -15.56(17) . 4
O2 S1 Na2 S1 -152.6(4) . 2_655
O1 S1 Na2 S1 11.8(3) . 2_655
C1 S1 Na2 S1 -83.6(4) . 2_655
Os1 S1 Na2 S1 118.72(11) . 2_655
O1 Na1 O3 Cl1A 168.7(5) . .
O1 Na1 O3 Cl1A -89.7(5) 2_655 .
O3 Na1 O3 Cl1A 37.3(4) 2_655 .
O5A Na1 O3 Cl1A 68.0(6) 2_655 .
O5A Na1 O3 Cl1A -2.7(5) . .
Cl1A Na1 O3 Cl1A 55.0(5) 2_655 .
Na2 Na1 O3 Cl1A -142.7(4) . .
O1 Na1 O3 Cl1B 156.9(5) . .
O1 Na1 O3 Cl1B -101.6(5) 2_655 .
O3 Na1 O3 Cl1B 25.4(4) 2_655 .
O5A Na1 O3 Cl1B 56.2(6) 2_655 .
O5A Na1 O3 Cl1B -14.6(5) . .
Cl1A Na1 O3 Cl1B -11.9(3) . .
Cl1A Na1 O3 Cl1B 43.1(5) 2_655 .
Na2 Na1 O3 Cl1B -154.6(4) . .
Cl1B O3 Cl1A O5A 145.1(14) . .
Na1 O3 Cl1A O5A 4.5(8) . .
Cl1B O3 Cl1A O6A -88.9(13) . .
Na1 O3 Cl1A O6A 130.5(8) . .
Cl1B O3 Cl1A O4A 32.0(13) . .
Na1 O3 Cl1A O4A -108.7(11) . .
Cl1B O3 Cl1A Na1 140.6(10) . .
O1 Na1 Cl1A O5A 171.8(8) . .
O1 Na1 Cl1A O5A -75.2(8) 2_655 .
O3 Na1 Cl1A O5A 30.9(8) 2_655 .
O3 Na1 Cl1A O5A -175.0(9) . .
O5A Na1 Cl1A O5A 73.2(10) 2_655 .
Cl1A Na1 Cl1A O5A 52.7(8) 2_655 .
Na2 Na1 Cl1A O5A -127.3(8) . .
O1 Na1 Cl1A O6A -98.5(10) . .
O1 Na1 Cl1A O6A 14.4(10) 2_655 .
O3 Na1 Cl1A O6A 120.6(10) 2_655 .
O3 Na1 Cl1A O6A -85.4(11) . .
O5A Na1 Cl1A O6A 162.9(10) 2_655 .
O5A Na1 Cl1A O6A 89.6(12) . .
Cl1A Na1 Cl1A O6A 142.4(10) 2_655 .
Na2 Na1 Cl1A O6A -37.6(10) . .
O1 Na1 Cl1A O3 -13.1(5) . .
O1 Na1 Cl1A O3 99.8(5) 2_655 .
O3 Na1 Cl1A O3 -154.0(4) 2_655 .
O5A Na1 Cl1A O3 -111.7(6) 2_655 .
O5A Na1 Cl1A O3 175.0(9) . .
Cl1A Na1 Cl1A O3 -132.2(5) 2_655 .
Na2 Na1 Cl1A O3 47.8(5) . .
O1 Na1 Cl1A O4A 91.3(11) . .
O1 Na1 Cl1A O4A -155.7(10) 2_655 .
O3 Na1 Cl1A O4A -49.6(11) 2_655 .
O3 Na1 Cl1A O4A 104.4(11) . .
O5A Na1 Cl1A O4A -7.3(11) 2_655 .
O5A Na1 Cl1A O4A -80.5(13) . .
Cl1A Na1 Cl1A O4A -27.8(10) 2_655 .
Na2 Na1 Cl1A O4A 152.2(10) . .
O5A Cl1A O4A Na2 156.2(11) . 3_445
O6A Cl1A O4A Na2 42.1(13) . 3_445
O3 Cl1A O4A Na2 -85.7(12) . 3_445
Na1 Cl1A O4A Na2 -144.8(6) . 3_445
O6A Cl1A O5A Na1 -132.0(7) . .
O3 Cl1A O5A Na1 -4.0(8) . .
O4A Cl1A O5A Na1 122.7(9) . .
O1 Na1 O5A Cl1A -12.8(13) . .
O1 Na1 O5A Cl1A 111.2(7) 2_655 .
O3 Na1 O5A Cl1A -152.7(7) 2_655 .
O3 Na1 O5A Cl1A 2.8(5) . .
O5A Na1 O5A Cl1A -102.7(9) 2_655 .
Cl1A Na1 O5A Cl1A -128.2(7) 2_655 .
Na2 Na1 O5A Cl1A 77.3(9) . .
Cl1A O3 Cl1B O4B -133.8(16) . .
Na1 O3 Cl1B O4B -90.3(11) . .
Cl1A O3 Cl1B O5B 21.6(11) . .
Na1 O3 Cl1B O5B 65.1(9) . .
Cl1A O3 Cl1B O6B 129.2(13) . .
Na1 O3 Cl1B O6B 172.7(8) . .
Cl1A O3 Cl1B Na2 164.2(13) . 3_445
Na1 O3 Cl1B Na2 -152.3(3) . 3_445
O5B Cl1B O4B Na2 94.6(14) . 3_445
O6B Cl1B O4B Na2 -19.6(10) . 3_445
O3 Cl1B O4B Na2 -117.8(8) . 3_445
O4B Cl1B O6B Na2 21.3(11) . 3_445
O5B Cl1B O6B Na2 -112.9(9) . 3_445
O3 Cl1B O6B Na2 141.5(7) . 3_445
